data_2012932
loop_
_publ_author_name
'Masci, Bernardo'
'Thu\'ery, Pierre'

_publ_section_title
;
 Hydrogen-bonded assemblages in
 2,6-bis(hydroxymethyl)-4-<i>R</i>-phenol, with <i>R</i>~= methyl,
 methoxy, phenoxy and 1-(4-methoxyphenyl)-1-methylethyl
;
_journal_issue 9
_journal_name_full 'Acta Crystallographica Section C'
_journal_page_first o575
_journal_page_last o579
_journal_paper_doi 10.1107/S0108270102013239
_journal_volume 58
_journal_year 2002
_chemical_formula_iupac 'C9 H12 O3'
_chemical_formula_moiety 'C9 H12 O3'
_chemical_formula_sum 'C9 H12 O3'
_chemical_formula_weight 168.19
_chemical_name_systematic
;
2,6-bis(hydroxymethyl)-4-methylphenol
;
_space_group_IT_number 14
_symmetry_cell_setting monoclinic
_symmetry_space_group_name_Hall '-P 2ybc'
_symmetry_space_group_name_H-M 'P 1 21/c 1'
_atom_sites_solution_hydrogens geom
_atom_sites_solution_primary direct
_atom_sites_solution_secondary difmap
_audit_creation_method SHELXL-97
_cell_angle_alpha 90.00
_cell_angle_beta 116.269(3)
_cell_angle_gamma 90.00
_cell_formula_units_Z 4
_cell_length_a 8.4545(5)
_cell_length_b 12.5846(8)
_cell_length_c 8.4726(5)
_cell_measurement_reflns_used 4701
_cell_measurement_temperature 100(2)
_cell_measurement_theta_max 25.68
_cell_measurement_theta_min 3.13
_cell_volume 808.36(9)
_computing_cell_refinement 'DENZO--SMN (Otwinowski & Minor, 1997)'
_computing_data_collection 'KappaCCD Server Software (Nonius, 1997)'
_computing_data_reduction DENZO--SMN
_computing_molecular_graphics 'SHELXTL (Bruker, 1999)'
_computing_publication_material 'SHELXTL (Bruker, 1999) and PLATON (Spek, 2000)'
_computing_structure_refinement 'SHELXL97 (Sheldrick, 1997)'
_computing_structure_solution 'SHELXS97 (Sheldrick, 1997)'
_diffrn_ambient_temperature 100(2)
_diffrn_measured_fraction_theta_full 0.992
_diffrn_measured_fraction_theta_max 0.992
_diffrn_measurement_device_type 'Nonius KappaCCD'
_diffrn_measurement_method \f
_diffrn_radiation_monochromator graphite
_diffrn_radiation_source 'fine-focus sealed tube'
_diffrn_radiation_type MoK\a
_diffrn_radiation_wavelength 0.71073
_diffrn_reflns_av_R_equivalents 0.0468
_diffrn_reflns_av_sigmaI/netI 0.0565
_diffrn_reflns_limit_h_max 10
_diffrn_reflns_limit_h_min -10
_diffrn_reflns_limit_k_max 15
_diffrn_reflns_limit_k_min -15
_diffrn_reflns_limit_l_max 10
_diffrn_reflns_limit_l_min -10
_diffrn_reflns_number 4701
_diffrn_reflns_theta_full 25.68
_diffrn_reflns_theta_max 25.68
_diffrn_reflns_theta_min 3.13
_diffrn_standards_decay_% none
_diffrn_standards_interval_time 0
_exptl_absorpt_coefficient_mu 0.103
_exptl_absorpt_correction_type none
_exptl_crystal_colour colourless
_exptl_crystal_density_diffrn 1.382
_exptl_crystal_density_meas ?
_exptl_crystal_description irregular
_exptl_crystal_F_000 360
_exptl_crystal_size_max 0.20
_exptl_crystal_size_mid 0.20
_exptl_crystal_size_min 0.05
_refine_diff_density_max 0.137
_refine_diff_density_min -0.248
_refine_ls_extinction_method none
_refine_ls_goodness_of_fit_ref 1.033
_refine_ls_hydrogen_treatment constr
_refine_ls_matrix_type full
_refine_ls_number_parameters 110
_refine_ls_number_reflns 1524
_refine_ls_number_restraints 0
_refine_ls_restrained_S_all 1.033
_refine_ls_R_factor_all 0.0632
_refine_ls_R_factor_gt 0.0433
_refine_ls_shift/su_max <0.001
_refine_ls_shift/su_mean 0.000
_refine_ls_structure_factor_coef Fsqd
_refine_ls_weighting_details 'calc w = 1/[\s^2^(Fo^2^)+(0.0494P)^2^+0.1964P] where P = (Fo^2^+2Fc^2^)/3'
_refine_ls_weighting_scheme calc
_refine_ls_wR_factor_gt 0.1016
_refine_ls_wR_factor_ref 0.1109
_reflns_number_gt 1151
_reflns_number_total 1524
_reflns_threshold_expression I>2\s(I)
_cod_data_source_file gd1213.cif
_cod_data_source_block I
_cod_depositor_comments
;
The following automatic conversions were performed:

'_exptl_crystal_density_meas' value 'not measured' was changed to '?'
- the value is perceived as not measured.

Automatic conversion script
Id: cif_fix_values 3008 2015-01-20 13:52:24Z robertas 
;
_cod_original_sg_symbol_H-M 'P 21/c'
_cod_database_code 2012932
_cod_database_fobs_code 2012932

loop_
_symmetry_equiv_pos_as_xyz
'x, y, z'
'-x, y+1/2, -z+1/2'
'-x, -y, -z'
'x, -y-1/2, z-1/2'

loop_
_atom_site_label
_atom_site_fract_x
_atom_site_fract_y
_atom_site_fract_z
_atom_site_U_iso_or_equiv
_atom_site_adp_type
_atom_site_calc_flag
_atom_site_refinement_flags
_atom_site_occupancy
_atom_site_disorder_assembly
_atom_site_disorder_group
_atom_site_type_symbol
O1 0.22982(16) 0.17630(10) 0.56654(15) 0.0215(3) Uani d . 1 . . O
H1 0.2749 0.2348 0.6105 0.026 Uiso d R 1 . . H
O2 0.35083(16) 0.11455(10) 0.15260(16) 0.0216(3) Uani d . 1 . . O
H2 0.3808 0.0844 0.0666 0.026 Uiso d R 1 . . H
O3 0.66096(17) -0.03892(10) 0.14721(16) 0.0243(3) Uani d . 1 . . O
H3 0.6981 -0.0786 0.2577 0.029 Uiso d R 1 . . H
C1 0.4502(2) 0.14288(13) 0.4561(2) 0.0191(4) Uani d . 1 . . C
C2 0.4919(2) 0.11785(13) 0.3180(2) 0.0189(4) Uani d . 1 . . C
C3 0.6659(2) 0.10044(13) 0.3483(2) 0.0206(4) Uani d . 1 . . C
C4 0.7975(2) 0.10758(14) 0.5211(2) 0.0214(4) Uani d . 1 . . C
H4 0.9141 0.0966 0.5427 0.026 Uiso calc R 1 . . H
C5 0.7611(2) 0.13041(13) 0.6622(2) 0.0211(4) Uani d . 1 . . C
C6 0.5848(2) 0.14787(13) 0.6259(2) 0.0202(4) Uani d . 1 . . C
H6 0.5573 0.1633 0.7182 0.024 Uiso calc R 1 . . H
C7 0.2582(2) 0.15875(14) 0.4143(2) 0.0202(4) Uani d . 1 . . C
H7A 0.2127 0.2191 0.3358 0.024 Uiso calc R 1 . . H
H7B 0.1920 0.0965 0.3527 0.024 Uiso calc R 1 . . H
C8 0.7118(3) 0.06917(14) 0.2026(2) 0.0230(4) Uani d . 1 . . C
H8A 0.6524 0.1164 0.1031 0.028 Uiso calc R 1 . . H
H8B 0.8378 0.0769 0.2425 0.028 Uiso calc R 1 . . H
C9 0.9037(3) 0.13202(15) 0.8491(2) 0.0272(5) Uani d . 1 . . C
H9A 1.0153 0.1161 0.8503 0.041 Uiso calc R 1 . . H
H9B 0.8780 0.0798 0.9172 0.041 Uiso calc R 1 . . H
H9C 0.9087 0.2012 0.8990 0.041 Uiso calc R 1 . . H

loop_
_atom_site_aniso_label
_atom_site_aniso_U_11
_atom_site_aniso_U_22
_atom_site_aniso_U_33
_atom_site_aniso_U_12
_atom_site_aniso_U_13
_atom_site_aniso_U_23
O1 0.0244(7) 0.0217(6) 0.0214(7) -0.0005(5) 0.0129(6) -0.0010(5)
O2 0.0221(7) 0.0247(7) 0.0172(7) 0.0025(5) 0.0079(6) -0.0012(5)
O3 0.0325(8) 0.0215(6) 0.0199(7) 0.0033(5) 0.0125(6) -0.0002(5)
C1 0.0211(10) 0.0155(8) 0.0212(9) -0.0003(7) 0.0097(8) 0.0003(7)
C2 0.0207(10) 0.0162(8) 0.0179(9) -0.0004(7) 0.0069(8) 0.0002(7)
C3 0.0243(10) 0.0174(8) 0.0225(10) 0.0002(7) 0.0125(8) 0.0018(7)
C4 0.0192(10) 0.0191(8) 0.0249(10) 0.0004(7) 0.0087(8) 0.0008(7)
C5 0.0228(10) 0.0167(8) 0.0227(10) 0.0004(7) 0.0090(8) 0.0016(7)
C6 0.0243(10) 0.0173(8) 0.0200(9) 0.0004(7) 0.0107(8) 0.0001(7)
C7 0.0222(10) 0.0218(9) 0.0166(9) 0.0002(7) 0.0086(8) -0.0011(7)
C8 0.0231(10) 0.0230(9) 0.0254(10) 0.0015(7) 0.0130(8) 0.0009(8)
C9 0.0236(11) 0.0313(10) 0.0238(10) 0.0015(8) 0.0079(9) -0.0023(8)

loop_
_atom_type_symbol
_atom_type_description
_atom_type_scat_dispersion_real
_atom_type_scat_dispersion_imag
_atom_type_scat_source
C C 0.0033 0.0016 'International Tables Vol C Tables 4.2.6.8 and 6.1.1.4'
H H 0.0000 0.0000 'International Tables Vol C Tables 4.2.6.8 and 6.1.1.4'
O O 0.0106 0.0060 'International Tables Vol C Tables 4.2.6.8 and 6.1.1.4'

loop_
_geom_angle_atom_site_label_1
_geom_angle_atom_site_label_2
_geom_angle_atom_site_label_3
_geom_angle
C7 O1 H1 108.2
C2 O2 H2 112.7
C8 O3 H3 104.2
C6 C1 C2 118.89(17)
C6 C1 C7 122.69(15)
C2 C1 C7 118.36(16)
O2 C2 C3 123.33(16)
O2 C2 C1 115.52(16)
C3 C2 C1 121.13(16)
C2 C3 C4 118.02(17)
C2 C3 C8 121.68(17)
C4 C3 C8 120.23(17)
C5 C4 C3 122.57(17)
C5 C4 H4 118.7
C3 C4 H4 118.7
C4 C5 C6 117.57(17)
C4 C5 C9 121.85(16)
C6 C5 C9 120.54(16)
C1 C6 C5 121.81(16)
C1 C6 H6 119.1
C5 C6 H6 119.1
O1 C7 C1 113.58(13)
O1 C7 H7A 108.8
C1 C7 H7A 108.8
O1 C7 H7B 108.8
C1 C7 H7B 108.8
H7A C7 H7B 107.7
O3 C8 C3 111.53(14)
O3 C8 H8A 109.3
C3 C8 H8A 109.3
O3 C8 H8B 109.3
C3 C8 H8B 109.3
H8A C8 H8B 108.0
C5 C9 H9A 109.5
C5 C9 H9B 109.5
H9A C9 H9B 109.5
C5 C9 H9C 109.5
H9A C9 H9C 109.5
H9B C9 H9C 109.5

loop_
_geom_bond_atom_site_label_1
_geom_bond_atom_site_label_2
_geom_bond_site_symmetry_2
_geom_bond_distance
_geom_bond_publ_flag
O1 C7 . 1.4297(19) ?
O1 H1 . 0.8369 ?
O2 C2 . 1.381(2) ?
O2 H2 . 0.9503 ?
O3 C8 . 1.441(2) ?
O3 H3 . 0.9817 ?
C1 C6 . 1.385(3) ?
C1 C2 . 1.400(3) ?
C1 C7 . 1.514(2) ?
C2 C3 . 1.394(3) ?
C3 C4 . 1.396(3) ?
C3 C8 . 1.501(2) ?
C4 C5 . 1.390(3) ?
C4 H4 . 0.9300 ?
C5 C6 . 1.399(3) ?
C5 C9 . 1.507(2) ?
C6 H6 . 0.9300 ?
C7 H7A . 0.9700 ?
C7 H7B . 0.9700 ?
C8 H8A . 0.9700 ?
C8 H8B . 0.9700 ?
C9 H9A . 0.9600 ?
C9 H9B . 0.9600 ?
C9 H9C . 0.9600 ?

loop_
_geom_hbond_atom_site_label_D
_geom_hbond_atom_site_label_H
_geom_hbond_atom_site_label_A
_geom_hbond_site_symmetry_A
_geom_hbond_distance_DH
_geom_hbond_distance_HA
_geom_hbond_distance_DA
_geom_hbond_angle_DHA
O1 H1 O2 4_566 0.84 1.98 2.8010(17) 165.6
O2 H2 O3 3_655 0.95 1.78 2.6728(17) 155.3
O3 H3 O1 3_656 0.98 1.82 2.7824(17) 167.4

loop_
_cod_related_entry_id
_cod_related_entry_database
_cod_related_entry_code
1 ChemSpider 6772
